data_1575136
loop_
_publ_author_name
'Liu, Zheng'
'Fang, Jun-Jie'
'Wang, Zhi-Yi'
'Xie, Yun-Peng'
'Lu, Xing'

_publ_section_title
;
 <i>Tert</i>-butylacetylene copper cluster-based metal-organic frameworks
 exhibit hydrophobic properties.
;
_journal_issue 68
_journal_name_full 'Chemical communications (Cambridge, England)'
_journal_page_first 12781
_journal_page_last 12784
_journal_paper_doi 10.1039/d5cc01663k
_journal_volume 61
_journal_year 2025
_chemical_formula_moiety 'C114 H114 Cu14 O12'
_chemical_formula_sum 'C114 H114 Cu14 O12'
_chemical_formula_weight 2565.61
_space_group_crystal_system triclinic
_space_group_IT_number 2
_space_group_name_Hall '-P 1'
_space_group_name_H-M_alt 'P -1'
_atom_sites_solution_hydrogens geom
_audit_creation_date 2025-06-22
_audit_creation_method
;
Olex2 1.5
(compiled 2025.05.31 svn.r86d253d1 for OlexSys, GUI svn.r7254)
;
_audit_update_record
;
2025-06-22 deposited with the CCDC.	2025-07-16 downloaded from the CCDC.
;
_cell_angle_alpha 97.877(4)
_cell_angle_beta 112.526(4)
_cell_angle_gamma 97.863(4)
_cell_formula_units_Z 1
_cell_length_a 14.194(2)
_cell_length_b 14.474(2)
_cell_length_c 14.986(2)
_cell_measurement_reflns_used 2394
_cell_measurement_temperature 273.15
_cell_measurement_theta_max 18.82
_cell_measurement_theta_min 2.90
_cell_volume 2756.1(7)
_computing_cell_refinement 'SAINT V8.40B (?, 2016)'
_computing_data_reduction 'SAINT V8.40B (?, 2016)'
_computing_molecular_graphics 'Olex2 1.5 (Dolomanov et al., 2009)'
_computing_publication_material 'Olex2 1.5 (Dolomanov et al., 2009)'
_computing_structure_refinement 'XL  (Sheldrick, 2008)'
_computing_structure_solution 'olex2.solve 1.5 (Bourhis et al., 2015)'
_diffrn_ambient_temperature 273.15
_diffrn_detector_area_resol_mean 7.9
_diffrn_detector_type 'CCD area detector'
_diffrn_measured_fraction_theta_full 0.987
_diffrn_measured_fraction_theta_max 0.982
_diffrn_measurement_device 'three-circle diffractometer'
_diffrn_measurement_device_type 'Bruker APEX-II CCD'
_diffrn_measurement_method '\f and \w scans'
_diffrn_radiation_type MoK\a
_diffrn_radiation_wavelength 0.71073
_diffrn_reflns_av_R_equivalents 0.0804
_diffrn_reflns_av_unetI/netI 0.2066
_diffrn_reflns_Laue_measured_fraction_full 0.987
_diffrn_reflns_Laue_measured_fraction_max 0.982
_diffrn_reflns_limit_h_max 12
_diffrn_reflns_limit_h_min -17
_diffrn_reflns_limit_k_max 17
_diffrn_reflns_limit_k_min -17
_diffrn_reflns_limit_l_max 18
_diffrn_reflns_limit_l_min -14
_diffrn_reflns_number 16369
_diffrn_reflns_point_group_measured_fraction_full 0.987
_diffrn_reflns_point_group_measured_fraction_max 0.982
_diffrn_reflns_theta_full 25.242
_diffrn_reflns_theta_max 25.353
_diffrn_reflns_theta_min 2.904
_exptl_absorpt_coefficient_mu 2.696
_exptl_absorpt_correction_T_max 0.7452
_exptl_absorpt_correction_T_min 0.4667
_exptl_absorpt_correction_type multi-scan
_exptl_absorpt_process_details
;
SADABS-2016/2 (Bruker,2016/2) was used for absorption correction.
wR2(int) was 0.0749 before and 0.0512 after correction.
The Ratio of minimum to maximum transmission is 0.6263.
The \l/2 correction factor is Not present.
;
_exptl_crystal_colour 'clear yellow'
_exptl_crystal_colour_lustre clear
_exptl_crystal_colour_primary yellow
_exptl_crystal_density_diffrn 1.546
_exptl_crystal_description block
_exptl_crystal_F_000 1300
_exptl_crystal_size_max 0.2
_exptl_crystal_size_mid 0.2
_exptl_crystal_size_min 0.2
_refine_diff_density_max 0.669
_refine_diff_density_min -0.504
_refine_diff_density_rms 0.096
_refine_ls_extinction_method none
_refine_ls_goodness_of_fit_ref 0.961
_refine_ls_hydrogen_treatment constr
_refine_ls_matrix_type full
_refine_ls_number_parameters 605
_refine_ls_number_reflns 9911
_refine_ls_number_restraints 554
_refine_ls_restrained_S_all 1.000
_refine_ls_R_factor_all 0.2156
_refine_ls_R_factor_gt 0.0822
_refine_ls_shift/su_max 0.000
_refine_ls_shift/su_mean 0.000
_refine_ls_structure_factor_coef Fsqd
_refine_ls_weighting_details 'w=1/[\s^2^(Fo^2^)+(0.0725P)^2^] where P=(Fo^2^+2Fc^2^)/3'
_refine_ls_weighting_scheme calc
_refine_ls_wR_factor_gt 0.1554
_refine_ls_wR_factor_ref 0.1997
_reflns_Friedel_coverage 0.000
_reflns_number_gt 3989
_reflns_number_total 9911
_reflns_threshold_expression 'I > 2\s(I)'
_cod_data_source_file d5cc01663k2.cif
_cod_data_source_block cu14nap
_cod_depositor_comments 'Adding full bibliography for 1575136--1575140.cif.'
_cod_database_code 1575136
_shelx_shelxl_version_number 2018/3
_shelx_space_group_comment
;
The symmetry employed for this shelxl refinement is uniquely defined
by the following loop, which should always be used as a source of
symmetry information in preference to the above space-group names.
They are only intended as comments.
;
_shelx_estimated_absorpt_t_max 0.615
_shelx_estimated_absorpt_t_min 0.615
_olex2_refinement_description
;
1. Fixed Uiso
 At 1.2 times of:
  All C(H) groups
 At 1.5 times of:
  All C(H,H,H) groups
2. Restrained distances
 Cu1-Cu27 \\sim Cu1-Cu
 with sigma of 0.02
 Cu27-O41 \\sim Cu-O41
 with sigma of 0.02
 Cu27-C26 \\sim Cu-C26
 with sigma of 0.02
 Cu27-C2 \\sim Cu-C2
 with sigma of 0.02
3. Rigid bond restraints
 Cu1, Cu2, Cu4, Cu27, Cu5, Cu, Cu3, Cu6
 with sigma for 1-2 distances of 0.01 and sigma for 1-3 distances of 0.01
 Cu27, Cu6, Cu3
 with sigma for 1-2 distances of 0.01 and sigma for 1-3 distances of 0.01
 C12, C11, C10, C15, C14, C13, C19, C18, C17, C16
 with sigma for 1-2 distances of 0.01 and sigma for 1-3 distances of 0.01
 C40, C32, C33, C34, C35, C36, C37, C38, C39, C31
 with sigma for 1-2 distances of 0.01 and sigma for 1-3 distances of 0.01
 C8, C49, C11, C8, C64, C26, C16, C26, C51, C56, C70, C56, C13, C54, C39, C54,
 C68, C42, C25, C42, C24, C20, C46, C20, C15, C58, C18, C58, C38, C48, C44, C48,
  C50, C57, C52, C57, C23, C59, C63, C59, C45, C61, C47, C61, C69, C30, C12,
 C30, C10, C43, C14, C43, C19, C60, C17, C60, C37, C22, C38, C22, C39, C65, C44,
  C65, C49, C2, C50, C2, C68, C66, C52, C66, C51, C62, C23, C62, C25, C67, C63,
 C67, C64, C21, C45, C21, C24, C40, C47, C40, C70, C31, C69, C31, C46, C32, C12,
  C32, C11, C33, C10, C33, C15, C34, C14, C34, C13, C35, C19, C35, C18, C36,
 C17, C36, C16, C37
 with sigma for 1-2 distances of 0.01 and sigma for 1-3 distances of 0.01
 Cu27, C26
 with sigma for 1-2 distances of 0.01 and sigma for 1-3 distances of 0.01
4. Uiso/Uaniso restraints and constraints
Cu6 \\sim C20 \\sim Cu27 \\sim C26: within 2A with sigma of 0.04 and sigma for
terminal atoms of 0.08 within 2A
Uanis(Cu1) \\sim Ueq, Uanis(Cu2) \\sim Ueq, Uanis(Cu4) \\sim Ueq, Uanis(Cu27)
\\sim Ueq, Uanis(Cu5) \\sim Ueq, Uanis(Cu) \\sim Ueq, Uanis(Cu3) \\sim Ueq,
Uanis(Cu6) \\sim Ueq: with sigma of 0.01 and sigma for terminal atoms of 0.02
Uanis(Cu27) \\sim Ueq, Uanis(Cu6) \\sim Ueq, Uanis(Cu3) \\sim Ueq: with sigma
of 0.005 and sigma for terminal atoms of 0.01
Uanis(C40) \\sim Ueq, Uanis(C31) \\sim Ueq, Uanis(C32) \\sim Ueq, Uanis(C33)
\\sim Ueq, Uanis(C34) \\sim Ueq, Uanis(C35) \\sim Ueq, Uanis(C36) \\sim Ueq,
Uanis(C37) \\sim Ueq, Uanis(C38) \\sim Ueq, Uanis(C39) \\sim Ueq: with sigma of
0.02 and sigma for terminal atoms of 0.04
Uanis(C12) \\sim Ueq, Uanis(C11) \\sim Ueq, Uanis(C10) \\sim Ueq, Uanis(C15)
\\sim Ueq, Uanis(C14) \\sim Ueq, Uanis(C13) \\sim Ueq, Uanis(C19) \\sim Ueq,
Uanis(C18) \\sim Ueq, Uanis(C17) \\sim Ueq, Uanis(C16) \\sim Ueq: with sigma of
0.01 and sigma for terminal atoms of 0.02
Uanis(C8) \\sim Ueq, Uanis(C49) \\sim Ueq, Uanis(C11) \\sim Ueq, Uanis(C8)
\\sim Ueq, Uanis(C64) \\sim Ueq, Uanis(C26) \\sim Ueq, Uanis(C16) \\sim Ueq,
Uanis(C26) \\sim Ueq, Uanis(C51) \\sim Ueq, Uanis(C56) \\sim Ueq, Uanis(C70)
\\sim Ueq, Uanis(C56) \\sim Ueq, Uanis(C13) \\sim Ueq, Uanis(C54) \\sim Ueq,
Uanis(C39) \\sim Ueq, Uanis(C54) \\sim Ueq, Uanis(C68) \\sim Ueq, Uanis(C42)
\\sim Ueq, Uanis(C25) \\sim Ueq, Uanis(C42) \\sim Ueq, Uanis(C24) \\sim Ueq,
Uanis(C20) \\sim Ueq, Uanis(C46) \\sim Ueq, Uanis(C20) \\sim Ueq, Uanis(C15)
\\sim Ueq, Uanis(C58) \\sim Ueq, Uanis(C18) \\sim Ueq, Uanis(C58) \\sim Ueq,
Uanis(C38) \\sim Ueq, Uanis(C48) \\sim Ueq, Uanis(C44) \\sim Ueq, Uanis(C48)
\\sim Ueq, Uanis(C50) \\sim Ueq, Uanis(C57) \\sim Ueq, Uanis(C52) \\sim Ueq,
Uanis(C57) \\sim Ueq, Uanis(C23) \\sim Ueq, Uanis(C59) \\sim Ueq, Uanis(C63)
\\sim Ueq, Uanis(C59) \\sim Ueq, Uanis(C45) \\sim Ueq, Uanis(C61) \\sim Ueq,
Uanis(C47) \\sim Ueq, Uanis(C61) \\sim Ueq, Uanis(C69) \\sim Ueq, Uanis(C30)
\\sim Ueq, Uanis(C12) \\sim Ueq, Uanis(C30) \\sim Ueq, Uanis(C10) \\sim Ueq,
Uanis(C43) \\sim Ueq, Uanis(C14) \\sim Ueq, Uanis(C43) \\sim Ueq, Uanis(C19)
\\sim Ueq, Uanis(C60) \\sim Ueq, Uanis(C17) \\sim Ueq, Uanis(C60) \\sim Ueq,
Uanis(C37) \\sim Ueq, Uanis(C22) \\sim Ueq, Uanis(C38) \\sim Ueq, Uanis(C22)
\\sim Ueq, Uanis(C39) \\sim Ueq, Uanis(C65) \\sim Ueq, Uanis(C44) \\sim Ueq,
Uanis(C65) \\sim Ueq, Uanis(C49) \\sim Ueq, Uanis(C2) \\sim Ueq, Uanis(C50)
\\sim Ueq, Uanis(C2) \\sim Ueq, Uanis(C68) \\sim Ueq, Uanis(C66) \\sim Ueq,
Uanis(C52) \\sim Ueq, Uanis(C66) \\sim Ueq, Uanis(C51) \\sim Ueq, Uanis(C62)
\\sim Ueq, Uanis(C23) \\sim Ueq, Uanis(C62) \\sim Ueq, Uanis(C25) \\sim Ueq,
Uanis(C67) \\sim Ueq, Uanis(C63) \\sim Ueq, Uanis(C67) \\sim Ueq, Uanis(C64)
\\sim Ueq, Uanis(C21) \\sim Ueq, Uanis(C45) \\sim Ueq, Uanis(C21) \\sim Ueq,
Uanis(C24) \\sim Ueq, Uanis(C40) \\sim Ueq, Uanis(C47) \\sim Ueq, Uanis(C40)
\\sim Ueq, Uanis(C70) \\sim Ueq, Uanis(C31) \\sim Ueq, Uanis(C69) \\sim Ueq,
Uanis(C31) \\sim Ueq, Uanis(C46) \\sim Ueq, Uanis(C32) \\sim Ueq, Uanis(C12)
\\sim Ueq, Uanis(C32) \\sim Ueq, Uanis(C11) \\sim Ueq, Uanis(C33) \\sim Ueq,
Uanis(C10) \\sim Ueq, Uanis(C33) \\sim Ueq, Uanis(C15) \\sim Ueq, Uanis(C34)
\\sim Ueq, Uanis(C14) \\sim Ueq, Uanis(C34) \\sim Ueq, Uanis(C13) \\sim Ueq,
Uanis(C35) \\sim Ueq, Uanis(C19) \\sim Ueq, Uanis(C35) \\sim Ueq, Uanis(C18)
\\sim Ueq, Uanis(C36) \\sim Ueq, Uanis(C17) \\sim Ueq, Uanis(C36) \\sim Ueq,
Uanis(C16) \\sim Ueq, Uanis(C37) \\sim Ueq: with sigma of 0.02 and sigma for
terminal atoms of 0.04
Uanis(C26) \\sim Ueq, Uanis(C20) \\sim Ueq, Uanis(C2) \\sim Ueq: with sigma of
0.01 and sigma for terminal atoms of 0.02
Uanis(Cu27) \\sim Ueq, Uanis(C26) \\sim Ueq: with sigma of 0.01 and sigma for
terminal atoms of 0.02
5. Others
 Sof(Cu)=1-FVAR(1)
 Sof(Cu27)=FVAR(1)
6.a Aromatic/amide H refined with riding coordinates:
 C57(H57), C61(H61), C60(H60), C65(H65), C62(H62), C40(H40), C32(H32),
 C33(H33), C36(H36), C37(H37), C38(H38), C39(H39), C63(H63), C64(H64), C12(H12),
  C11(H11), C15(H15), C19(H19), C18(H18), C17(H17), C16(H16)
6.b Naphthalene refined as free rotating group:
 C40(C31,C32,C33,C34,C35,C36,C37,C38,C39), C12(C11,C10,C15,C14,C13,C19,C18,C17,
 C16)
6.c Idealised Me refined as rotating group:
 C50(H50A,H50B,H50C), C68(H68A,H68B,H68C), C52(H52A,H52B,H52C), C51(H51A,H51B,
 H51C), C23(H23A,H23B,H23C), C25(H25A,H25B,H25C), C45(H45A,H45B,H45C), C24(H24A,
 H24B,H24C), C47(H47A,H47B,H47C), C70(H70A,H70B,H70C), C69(H69A,H69B,H69C),
 C46(H46A,H46B,H46C)
;
_olex2_submission_special_instructions 'No special instructions were received'

loop_
_space_group_symop_operation_xyz
'x, y, z'
'-x, -y, -z'

loop_
_atom_site_label
_atom_site_type_symbol
_atom_site_fract_x
_atom_site_fract_y
_atom_site_fract_z
_atom_site_U_iso_or_equiv
_atom_site_adp_type
_atom_site_occupancy
_atom_site_site_symmetry_order
_atom_site_calc_flag
_atom_site_refinement_flags_posn
_atom_site_refinement_flags_adp
_atom_site_refinement_flags_occupancy
_atom_site_disorder_assembly
_atom_site_disorder_group
Cu1 Cu 0.58247(10) 0.57088(8) 0.57433(9) 0.0438(4) Uani 1 1 d D U . . .
Cu4 Cu 0.61221(10) 0.70957(9) 0.72227(9) 0.0518(4) Uani 1 1 d . U . . .
Cu5 Cu 0.75202(11) 0.57270(9) 0.72099(10) 0.0633(4) Uani 1 1 d . U . . .
Cu3 Cu 0.42242(13) 0.63976(10) 0.54432(11) 0.0789(5) Uani 1 1 d . U . . .
Cu6 Cu 0.57744(13) 0.41512(11) 0.63756(10) 0.0793(5) Uani 1 1 d . U . . .
Cu27 Cu 0.6217(4) 0.5431(2) 0.4204(4) 0.0680(11) Uani 0.766(11) 1 d D U P A 1
O55 O 0.3973(6) 0.7584(5) 0.6012(5) 0.062(2) Uani 1 1 d . . . . .
O7 O 0.6605(6) 0.3816(5) 0.7606(5) 0.068(2) Uani 1 1 d . . . . .
O41 O 0.7379(7) 0.6118(6) 0.3952(6) 0.074(2) Uani 1 1 d D . . . .
O53 O 0.5262(6) 0.7928(5) 0.7506(5) 0.066(2) Uani 1 1 d . . . . .
O9 O 0.8001(6) 0.4974(6) 0.8178(5) 0.079(3) Uani 1 1 d . . . . .
O29 O 0.8215(7) 0.7351(6) 0.5273(7) 0.091(3) Uani 1 1 d . . . . .
C8 C 0.7512(10) 0.4254(8) 0.8274(8) 0.054(3) Uani 1 1 d . U . . .
C26 C 0.6757(8) 0.4806(7) 0.5686(7) 0.045(3) Uani 1 1 d D U . . .
C56 C 0.3975(9) 0.8864(7) 0.7170(8) 0.050(3) Uani 1 1 d . U . . .
C54 C 0.4417(9) 0.8063(7) 0.6865(9) 0.052(3) Uani 1 1 d . U . . .
C42 C 0.7636(8) 0.7068(8) 0.7412(7) 0.057(3) Uani 1 1 d . U . . .
C20 C 0.5146(7) 0.5660(6) 0.6680(7) 0.040(2) Uani 1 1 d . U . . .
C58 C 0.4065(9) 1.0227(7) 0.8370(8) 0.056(3) Uani 1 1 d . U . . .
C48 C 0.7419(8) 0.4479(7) 0.5456(7) 0.049(3) Uani 1 1 d . U . . .
C57 C 0.4466(9) 0.9446(7) 0.8058(7) 0.058(3) Uani 1 1 d . U . . .
H57 H 0.509525 0.933969 0.849270 0.070 Uiso 1 1 calc R U . . .
C59 C 0.3115(9) 1.0343(7) 0.7727(7) 0.056(3) Uani 1 1 d . U . . .
C61 C 0.2997(9) 0.8979(7) 0.6543(8) 0.062(3) Uani 1 1 d . U . . .
H61 H 0.263721 0.856506 0.593236 0.075 Uiso 1 1 calc R U . . .
C30 C 0.8039(10) 0.6885(9) 0.4426(10) 0.064(3) Uani 1 1 d . U . . .
C43 C 0.7657(9) 0.7879(8) 0.7789(7) 0.059(3) Uani 1 1 d . U . . .
C60 C 0.2564(9) 0.9684(7) 0.6808(8) 0.064(3) Uani 1 1 d . U . . .
H60 H 0.190309 0.973930 0.638890 0.077 Uiso 1 1 calc R U . . .
C22 C 0.4836(11) 0.5378(9) 0.8299(8) 0.074(3) Uani 1 1 d . U . . .
C65 C 0.4602(10) 1.0871(8) 0.9260(9) 0.090(4) Uani 1 1 d . U . . .
H65 H 0.525206 1.079721 0.968544 0.108 Uiso 1 1 calc R U . . .
C2 C 0.5584(8) 0.6624(7) 0.4844(7) 0.048(3) Uani 1 1 d D U . . .
C66 C 0.5324(9) 0.7265(8) 0.4458(7) 0.059(3) Uani 1 1 d . U . . .
C62 C 0.2678(10) 1.1109(8) 0.7998(8) 0.076(4) Uani 1 1 d . U . . .
H62 H 0.203446 1.119913 0.757526 0.091 Uiso 1 1 calc R U . . .
C67 C 0.5241(11) 0.8178(8) 0.4122(9) 0.072(3) Uani 1 1 d . U . . .
C21 C 0.4907(8) 0.5410(7) 0.7323(7) 0.056(3) Uani 1 1 d . U . . .
C40 C 0.8540(4) 0.6866(4) 0.2981(5) 0.065(3) Uani 1 1 d G U . . .
H40 H 0.805851 0.629311 0.267489 0.077 Uiso 1 1 calc R U . . .
C31 C 0.8667(5) 0.7338(5) 0.3905(5) 0.064(3) Uani 1 1 d G U . . .
C32 C 0.9387(5) 0.8193(5) 0.4363(4) 0.078(3) Uani 1 1 d G U . . .
H32 H 0.947167 0.850930 0.498109 0.093 Uiso 1 1 calc R U . . .
C33 C 0.9979(5) 0.8577(4) 0.3897(4) 0.084(4) Uani 1 1 d G U . . .
H33 H 1.046040 0.914980 0.420308 0.101 Uiso 1 1 calc R U . . .
C34 C 0.9852(4) 0.8105(3) 0.2973(4) 0.080(3) Uani 1 1 d G U . . .
C35 C 0.9132(4) 0.7249(3) 0.2515(4) 0.072(3) Uani 1 1 d G U . . .
C36 C 0.9005(5) 0.6777(4) 0.1591(4) 0.095(4) Uani 1 1 d G U . . .
H36 H 0.852373 0.620481 0.128483 0.114 Uiso 1 1 calc R U . . .
C37 C 0.9598(6) 0.7161(6) 0.1125(5) 0.130(5) Uani 1 1 d G U . . .
H37 H 0.951244 0.684528 0.050679 0.156 Uiso 1 1 calc R U . . .
C38 C 1.0317(6) 0.8017(6) 0.1583(6) 0.134(6) Uani 1 1 d G U . . .
H38 H 1.071339 0.827362 0.127084 0.161 Uiso 1 1 calc R U . . .
C39 C 1.0444(5) 0.8489(5) 0.2507(6) 0.106(4) Uani 1 1 d G U . . .
H39 H 1.092564 0.906149 0.281294 0.128 Uiso 1 1 calc R U . . .
C44 C 0.8053(12) 0.8883(9) 0.8419(10) 0.086(4) Uani 1 1 d . U . . .
C49 C 0.8371(9) 0.4142(8) 0.5438(9) 0.068(3) Uani 1 1 d . U . . .
C50 C 0.8280(9) 0.3929(9) 0.4381(9) 0.094(4) Uani 1 1 d . U . . .
H50A H 0.768055 0.343021 0.398900 0.141 Uiso 1 1 calc R U . . .
H50B H 0.889537 0.372860 0.437544 0.141 Uiso 1 1 calc R U . . .
H50C H 0.820539 0.449250 0.411113 0.141 Uiso 1 1 calc R U . . .
C68 C 0.4181(11) 0.8389(8) 0.3897(9) 0.102(4) Uani 1 1 d . U . . .
H68A H 0.366312 0.786400 0.342358 0.153 Uiso 1 1 calc R U . . .
H68B H 0.413203 0.895613 0.363057 0.153 Uiso 1 1 calc R U . . .
H68C H 0.406846 0.848323 0.449195 0.153 Uiso 1 1 calc R U . . .
C52 C 0.8427(9) 0.3256(8) 0.5899(9) 0.090(4) Uani 1 1 d . U . . .
H52A H 0.862208 0.344497 0.659579 0.135 Uiso 1 1 calc R U . . .
H52B H 0.893641 0.293965 0.578860 0.135 Uiso 1 1 calc R U . . .
H52C H 0.775763 0.283012 0.560043 0.135 Uiso 1 1 calc R U . . .
C51 C 0.9314(9) 0.4951(9) 0.6068(10) 0.107(5) Uani 1 1 d . U . . .
H51A H 0.927463 0.548638 0.575124 0.160 Uiso 1 1 calc R U . . .
H51B H 0.994386 0.473499 0.614068 0.160 Uiso 1 1 calc R U . . .
H51C H 0.931213 0.513832 0.670760 0.160 Uiso 1 1 calc R U . . .
C23 C 0.5897(11) 0.5921(10) 0.9115(8) 0.106(4) Uani 1 1 d . U . . .
H23A H 0.644954 0.574459 0.895309 0.159 Uiso 1 1 calc R U . . .
H23B H 0.596497 0.576096 0.973419 0.159 Uiso 1 1 calc R U . . .
H23C H 0.593667 0.659450 0.916378 0.159 Uiso 1 1 calc R U . . .
C25 C 0.4624(11) 0.4316(8) 0.8372(9) 0.102(4) Uani 1 1 d . U . . .
H25A H 0.409066 0.395185 0.775866 0.154 Uiso 1 1 calc R U . . .
H25B H 0.439860 0.426464 0.889439 0.154 Uiso 1 1 calc R U . . .
H25C H 0.525194 0.407578 0.850934 0.154 Uiso 1 1 calc R U . . .
C63 C 0.3236(12) 1.1706(9) 0.8898(9) 0.094(5) Uani 1 1 d . U . . .
H63 H 0.294906 1.219557 0.909192 0.113 Uiso 1 1 calc R U . . .
C64 C 0.4200(11) 1.1612(9) 0.9528(9) 0.101(5) Uani 1 1 d . U . . .
H64 H 0.457263 1.204348 1.012474 0.121 Uiso 1 1 calc R U . . .
C45 C 0.7920(13) 0.8836(10) 0.9352(9) 0.135(6) Uani 1 1 d . U . . .
H45A H 0.719144 0.866905 0.920849 0.203 Uiso 1 1 calc R U . . .
H45B H 0.821719 0.944576 0.979634 0.203 Uiso 1 1 calc R U . . .
H45C H 0.826694 0.836284 0.965360 0.203 Uiso 1 1 calc R U . . .
C24 C 0.3928(11) 0.5809(10) 0.8312(9) 0.114(5) Uani 1 1 d . U . . .
H24A H 0.406714 0.647273 0.829610 0.170 Uiso 1 1 calc R U . . .
H24B H 0.383479 0.574022 0.890272 0.170 Uiso 1 1 calc R U . . .
H24C H 0.330689 0.548613 0.774570 0.170 Uiso 1 1 calc R U . . .
C47 C 0.7472(11) 0.9572(8) 0.7853(10) 0.110(5) Uani 1 1 d . U . . .
H47A H 0.757117 0.955766 0.725292 0.165 Uiso 1 1 calc R U . . .
H47B H 0.773608 1.020535 0.825082 0.165 Uiso 1 1 calc R U . . .
H47C H 0.674206 0.938722 0.769797 0.165 Uiso 1 1 calc R U . . .
C70 C 0.5467(11) 0.8129(9) 0.3193(9) 0.106(5) Uani 1 1 d . U . . .
H70A H 0.617953 0.807933 0.335980 0.158 Uiso 1 1 calc R U . . .
H70B H 0.534839 0.869547 0.293798 0.158 Uiso 1 1 calc R U . . .
H70C H 0.501404 0.758110 0.270207 0.158 Uiso 1 1 calc R U . . .
C69 C 0.6050(12) 0.8957(9) 0.4950(10) 0.135(6) Uani 1 1 d . U . . .
H69A H 0.591691 0.897258 0.553324 0.202 Uiso 1 1 calc R U . . .
H69B H 0.601299 0.956097 0.475722 0.202 Uiso 1 1 calc R U . . .
H69C H 0.673224 0.882967 0.508460 0.202 Uiso 1 1 calc R U . . .
C46 C 0.9224(12) 0.9132(10) 0.8618(12) 0.150(6) Uani 1 1 d . U . . .
H46A H 0.958235 0.869128 0.897107 0.224 Uiso 1 1 calc R U . . .
H46B H 0.952364 0.976838 0.900390 0.224 Uiso 1 1 calc R U . . .
H46C H 0.929149 0.909149 0.800058 0.224 Uiso 1 1 calc R U . . .
C12 C 0.9214(5) 0.4037(4) 1.0818(5) 0.129(5) Uani 1 1 d G U . . .
H12 H 0.979587 0.440491 1.135389 0.154 Uiso 1 1 calc R U . . .
C11 C 0.8806(6) 0.4372(4) 0.9950(5) 0.106(4) Uani 1 1 d G U . . .
H11 H 0.911615 0.496257 0.990553 0.127 Uiso 1 1 calc R U . . .
C10 C 0.7936(6) 0.3822(5) 0.9149(4) 0.059(3) Uani 1 1 d G U . . .
C15 C 0.7473(5) 0.2939(5) 0.9216(4) 0.088(4) Uani 1 1 d G U . . .
H15 H 0.689128 0.257147 0.868009 0.105 Uiso 1 1 calc R U . . .
C14 C 0.7881(4) 0.2605(4) 1.0084(4) 0.096(4) Uani 1 1 d G U . . .
C13 C 0.8751(4) 0.3154(4) 1.0885(4) 0.099(4) Uani 1 1 d G U . . .
C19 C 0.9158(6) 0.2820(6) 1.1753(4) 0.123(5) Uani 1 1 d G U . . .
H19 H 0.974024 0.318746 1.228842 0.147 Uiso 1 1 calc R U . . .
C18 C 0.8695(7) 0.1937(6) 1.1819(5) 0.133(5) Uani 1 1 d G U . . .
H18 H 0.896769 0.171307 1.239991 0.159 Uiso 1 1 calc R U . . .
C17 C 0.7825(7) 0.1387(5) 1.1018(7) 0.153(6) Uani 1 1 d G U . . .
H17 H 0.751540 0.079633 1.106304 0.184 Uiso 1 1 calc R U . . .
C16 C 0.7418(6) 0.1721(5) 1.0151(6) 0.152(6) Uani 1 1 d G U . . .
H16 H 0.683565 0.135395 0.961468 0.182 Uiso 1 1 calc R U . . .
Cu Cu 0.6764(12) 0.5658(7) 0.4737(11) 0.057(3) Uani 0.234(11) 1 d D U P A 2
Cu2 Cu 0.75638(16) 0.69897(12) 0.60948(13) 0.1022(7) Uani 1 1 d . U . . .

loop_
_atom_site_aniso_label
_atom_site_aniso_U_11
_atom_site_aniso_U_22
_atom_site_aniso_U_33
_atom_site_aniso_U_23
_atom_site_aniso_U_13
_atom_site_aniso_U_12
Cu1 0.0469(9) 0.0429(7) 0.0512(8) 0.0122(6) 0.0285(7) 0.0121(7)
Cu4 0.0488(10) 0.0430(8) 0.0589(8) -0.0016(6) 0.0216(7) 0.0079(7)
Cu5 0.0553(11) 0.0571(9) 0.0742(10) 0.0182(7) 0.0230(8) 0.0066(8)
Cu3 0.0716(12) 0.0666(10) 0.0852(11) -0.0169(8) 0.0252(9) 0.0244(9)
Cu6 0.0769(12) 0.0765(10) 0.0627(9) 0.0312(8) 0.0090(8) -0.0119(9)
Cu27 0.064(2) 0.0674(15) 0.077(2) 0.0057(14) 0.046(2) -0.0159(14)
O55 0.061(6) 0.056(5) 0.057(5) -0.013(4) 0.016(4) 0.019(4)
O7 0.057(6) 0.068(5) 0.061(5) 0.029(4) 0.006(4) -0.007(5)
O41 0.091(7) 0.067(5) 0.090(6) 0.029(5) 0.061(5) 0.012(5)
O53 0.061(6) 0.057(5) 0.071(5) -0.003(4) 0.016(4) 0.027(5)
O9 0.064(6) 0.083(6) 0.072(6) 0.032(5) 0.010(5) -0.007(5)
O29 0.096(8) 0.101(7) 0.088(7) 0.035(6) 0.049(6) 0.004(6)
C8 0.062(9) 0.050(7) 0.048(6) 0.004(5) 0.020(6) 0.012(6)
C26 0.033(6) 0.043(5) 0.057(5) 0.003(4) 0.016(4) 0.010(5)
C56 0.058(7) 0.038(6) 0.059(6) 0.008(4) 0.028(5) 0.016(5)
C54 0.053(8) 0.030(6) 0.081(8) 0.001(5) 0.040(6) 0.010(5)
C42 0.043(7) 0.063(6) 0.062(7) -0.009(5) 0.024(6) 0.012(6)
C20 0.036(6) 0.045(5) 0.045(5) 0.004(4) 0.024(4) 0.005(4)
C58 0.065(7) 0.049(6) 0.058(6) 0.006(4) 0.026(5) 0.027(6)
C48 0.044(6) 0.051(6) 0.048(6) 0.008(5) 0.017(5) 0.011(5)
C57 0.066(8) 0.051(6) 0.056(6) 0.003(5) 0.020(5) 0.026(6)
C59 0.070(7) 0.057(6) 0.054(6) 0.013(4) 0.034(5) 0.029(6)
C61 0.062(7) 0.054(7) 0.060(6) -0.008(5) 0.019(5) 0.019(6)
C30 0.062(9) 0.063(8) 0.082(8) 0.040(7) 0.034(7) 0.022(6)
C43 0.056(8) 0.055(6) 0.052(6) 0.006(5) 0.012(6) 0.001(6)
C60 0.054(7) 0.064(7) 0.071(6) 0.010(5) 0.021(5) 0.023(6)
C22 0.100(9) 0.085(7) 0.048(6) 0.010(6) 0.044(6) 0.019(7)
C65 0.088(9) 0.084(8) 0.073(7) -0.023(6) 0.013(6) 0.040(7)
C2 0.044(6) 0.044(5) 0.045(5) 0.012(4) 0.011(5) -0.010(5)
C66 0.065(8) 0.066(6) 0.046(6) 0.018(5) 0.022(6) 0.014(6)
C62 0.083(9) 0.081(8) 0.075(7) 0.018(5) 0.034(6) 0.049(7)
C67 0.092(9) 0.051(6) 0.070(7) 0.012(5) 0.033(6) 0.010(6)
C21 0.065(8) 0.064(7) 0.051(5) 0.019(5) 0.034(5) 0.017(6)
C40 0.051(7) 0.075(7) 0.089(7) 0.043(5) 0.039(6) 0.025(6)
C31 0.049(7) 0.074(7) 0.080(7) 0.042(6) 0.029(6) 0.017(5)
C32 0.069(9) 0.093(8) 0.081(7) 0.027(6) 0.041(6) 0.007(6)
C33 0.057(8) 0.099(8) 0.115(8) 0.046(6) 0.047(7) 0.019(6)
C34 0.072(9) 0.091(8) 0.115(8) 0.059(6) 0.061(7) 0.030(6)
C35 0.059(8) 0.082(7) 0.109(7) 0.052(6) 0.051(6) 0.038(5)
C36 0.113(10) 0.093(8) 0.126(8) 0.052(6) 0.084(8) 0.036(7)
C37 0.144(13) 0.142(11) 0.154(11) 0.044(8) 0.110(9) 0.027(8)
C38 0.154(13) 0.142(11) 0.157(11) 0.070(8) 0.113(10) 0.008(8)
C39 0.107(10) 0.106(9) 0.147(9) 0.063(7) 0.084(9) 0.021(7)
C44 0.091(9) 0.056(6) 0.085(8) -0.008(6) 0.021(7) 0.003(7)
C49 0.049(7) 0.062(7) 0.096(8) 0.013(6) 0.032(6) 0.019(5)
C50 0.071(10) 0.113(10) 0.123(8) 0.007(7) 0.068(8) 0.032(8)
C68 0.124(10) 0.072(9) 0.126(11) 0.038(8) 0.054(8) 0.044(8)
C52 0.052(9) 0.088(8) 0.131(10) 0.030(8) 0.028(8) 0.040(7)
C51 0.047(8) 0.106(9) 0.153(11) -0.001(8) 0.037(8) 0.010(7)
C23 0.123(10) 0.138(11) 0.049(7) 0.005(7) 0.039(6) 0.003(9)
C25 0.156(13) 0.098(8) 0.083(9) 0.041(7) 0.078(9) 0.013(8)
C63 0.116(10) 0.081(9) 0.087(8) 0.002(6) 0.037(7) 0.054(8)
C64 0.109(10) 0.096(9) 0.083(8) -0.016(7) 0.025(6) 0.054(9)
C45 0.200(16) 0.095(11) 0.085(8) -0.027(7) 0.049(10) 0.022(11)
C24 0.133(11) 0.146(12) 0.107(11) 0.031(10) 0.092(9) 0.039(10)
C47 0.114(11) 0.045(7) 0.135(11) 0.004(7) 0.023(9) -0.001(8)
C70 0.152(13) 0.084(9) 0.107(9) 0.048(7) 0.075(9) 0.013(9)
C69 0.165(13) 0.074(8) 0.114(9) 0.014(7) 0.021(9) -0.023(9)
C46 0.084(9) 0.106(12) 0.193(15) -0.027(11) 0.021(10) -0.026(8)
C12 0.131(9) 0.112(8) 0.097(7) 0.039(6) 0.003(6) -0.004(6)
C11 0.108(8) 0.091(7) 0.083(6) 0.031(5) 0.005(5) -0.003(6)
C10 0.058(7) 0.067(6) 0.047(5) 0.015(4) 0.015(4) 0.015(5)
C15 0.073(7) 0.095(7) 0.080(6) 0.041(5) 0.013(5) 0.006(6)
C14 0.088(8) 0.109(7) 0.090(6) 0.050(5) 0.031(5) 0.000(6)
C13 0.108(8) 0.097(7) 0.079(6) 0.032(5) 0.020(5) 0.019(6)
C19 0.134(9) 0.116(8) 0.099(7) 0.045(6) 0.022(6) 0.019(6)
C18 0.142(9) 0.136(8) 0.121(8) 0.062(7) 0.048(6) 0.016(7)
C17 0.153(10) 0.146(9) 0.152(9) 0.090(7) 0.044(7) -0.005(7)
C16 0.144(10) 0.143(8) 0.149(8) 0.084(7) 0.035(6) -0.012(7)
Cu 0.060(7) 0.048(4) 0.079(5) 0.020(4) 0.042(5) 0.015(4)
Cu2 0.1458(18) 0.0876(12) 0.1012(13) 0.0294(10) 0.0838(13) 0.0040(12)

loop_
_atom_type_symbol
_atom_type_description
_atom_type_scat_dispersion_real
_atom_type_scat_dispersion_imag
_atom_type_scat_source
C C 0.0033 0.0016 'International Tables Vol C Tables 4.2.6.8 and 6.1.1.4'
H H 0.0000 0.0000 'International Tables Vol C Tables 4.2.6.8 and 6.1.1.4'
Cu Cu 0.3201 1.2651 'International Tables Vol C Tables 4.2.6.8 and 6.1.1.4'
O O 0.0106 0.0060 'International Tables Vol C Tables 4.2.6.8 and 6.1.1.4'

loop_
_geom_angle_atom_site_label_1
_geom_angle_atom_site_label_2
_geom_angle_atom_site_label_3
_geom_angle
_geom_angle_site_symmetry_1
_geom_angle_site_symmetry_3
_geom_angle_publ_flag
Cu4 Cu1 Cu1 139.45(8) . 2_666 ?
Cu4 Cu1 Cu2 71.53(6) . . ?
Cu5 Cu1 Cu1 136.21(7) . 2_666 ?
Cu5 Cu1 Cu4 70.35(5) . . ?
Cu5 Cu1 Cu6 68.01(5) . . ?
Cu5 Cu1 Cu27 106.14(13) . . ?
Cu5 Cu1 Cu2 60.46(6) . . ?
Cu3 Cu1 Cu1 75.48(6) . 2_666 ?
Cu3 Cu1 Cu4 68.45(5) . . ?
Cu3 Cu1 Cu5 137.28(7) . . ?
Cu3 Cu1 Cu6 114.36(7) . . ?
Cu3 Cu1 Cu27 112.32(12) . . ?
Cu3 Cu1 Cu2 114.65(7) . . ?
Cu6 Cu1 Cu1 71.57(6) . 2_666 ?
Cu6 Cu1 Cu4 106.96(6) . . ?
Cu6 Cu1 Cu27 108.39(8) . . ?
Cu6 Cu1 Cu2 125.65(7) . . ?
Cu27 Cu1 Cu1 71.43(12) . 2_666 ?
Cu27 Cu1 Cu4 139.69(9) . . ?
Cu27 Cu1 Cu2 72.43(11) . . ?
C26 Cu1 Cu1 86.4(3) . 2_666 ?
C26 Cu1 Cu4 127.8(3) . . ?
C26 Cu1 Cu5 57.5(3) . . ?
C26 Cu1 Cu3 161.8(3) . . ?
C26 Cu1 Cu6 56.6(3) . . ?
C26 Cu1 Cu27 62.1(3) . . ?
C26 Cu1 Cu 54.0(3) . . ?
C26 Cu1 Cu2 81.1(3) . . ?
C20 Cu1 Cu1 92.1(3) . 2_666 ?
C20 Cu1 Cu4 54.3(3) . . ?
C20 Cu1 Cu5 86.3(3) . . ?
C20 Cu1 Cu3 60.5(3) . . ?
C20 Cu1 Cu6 65.8(3) . . ?
C20 Cu1 Cu27 163.5(3) . . ?
C20 Cu1 C26 119.5(4) . . ?
C20 Cu1 C2 121.5(4) . . ?
C20 Cu1 Cu 173.3(4) . . ?
C20 Cu1 Cu2 123.8(3) . . ?
C2 Cu1 Cu1 90.6(3) . 2_666 ?
C2 Cu1 Cu4 89.8(3) . . ?
C2 Cu1 Cu5 126.9(3) . . ?
C2 Cu1 Cu3 63.9(3) . . ?
C2 Cu1 Cu6 161.5(3) . . ?
C2 Cu1 Cu27 59.4(3) . . ?
C2 Cu1 C26 118.9(4) . . ?
C2 Cu1 Cu 65.0(4) . . ?
C2 Cu1 Cu2 66.6(3) . . ?
Cu Cu1 Cu4 126.9(4) . . ?
Cu Cu1 Cu5 88.1(4) . . ?
Cu Cu1 Cu3 126.2(3) . . ?
Cu Cu1 Cu6 108.57(17) . . ?
Cu Cu1 Cu2 55.8(4) . . ?
Cu2 Cu1 Cu1 143.52(8) . 2_666 ?
Cu1 Cu4 Cu5 53.56(4) . . ?
Cu1 Cu4 Cu3 53.75(4) . . ?
Cu3 Cu4 Cu5 106.52(5) . . ?
O53 Cu4 Cu1 134.5(2) . . ?
O53 Cu4 Cu5 167.8(2) . . ?
O53 Cu4 Cu3 80.8(2) . . ?
O53 Cu4 C42 142.3(4) . . ?
O53 Cu4 C20 106.1(3) . . ?
O53 Cu4 C43 108.1(4) . . ?
C42 Cu4 Cu1 78.7(3) . . ?
C42 Cu4 Cu5 38.9(3) . . ?
C42 Cu4 Cu3 128.3(3) . . ?
C42 Cu4 C20 111.1(4) . . ?
C42 Cu4 C43 34.2(4) . . ?
C20 Cu4 Cu1 47.5(2) . . ?
C20 Cu4 Cu5 72.6(2) . . ?
C20 Cu4 Cu3 51.8(2) . . ?
C43 Cu4 Cu1 109.5(3) . . ?
C43 Cu4 Cu5 71.9(3) . . ?
C43 Cu4 Cu3 144.1(3) . . ?
C43 Cu4 C20 144.5(4) . . ?
Cu1 Cu5 Cu4 56.08(4) . . ?
Cu1 Cu5 Cu6 56.13(5) . . ?
Cu1 Cu5 Cu2 62.45(6) . . ?
Cu6 Cu5 Cu4 91.07(6) . . ?
O9 Cu5 Cu1 137.1(3) . . ?
O9 Cu5 Cu4 124.8(3) . . ?
O9 Cu5 Cu6 81.6(2) . . ?
O9 Cu5 C26 110.7(4) . . ?
O9 Cu5 Cu2 159.9(3) . . ?
C26 Cu5 Cu1 48.7(2) . . ?
C26 Cu5 Cu4 104.7(2) . . ?
C26 Cu5 Cu6 49.7(3) . . ?
C26 Cu5 Cu2 78.1(3) . . ?
C42 Cu5 Cu1 83.7(3) . . ?
C42 Cu5 Cu4 43.1(3) . . ?
C42 Cu5 Cu6 133.1(3) . . ?
C42 Cu5 O9 128.0(4) . . ?
C42 Cu5 C26 121.2(4) . . ?
C42 Cu5 Cu2 46.5(3) . . ?
Cu2 Cu5 Cu4 66.81(6) . . ?
Cu2 Cu5 Cu6 116.27(7) . . ?
Cu1 Cu3 Cu4 57.80(5) . . ?
Cu1 Cu3 Cu6 74.24(6) . 2_666 ?
Cu1 Cu3 Cu27 72.87(9) . 2_666 ?
Cu1 Cu3 Cu 82.4(2) . 2_666 ?
Cu4 Cu3 Cu 112.5(3) . 2_666 ?
Cu6 Cu3 Cu4 122.83(7) 2_666 . ?
Cu6 Cu3 Cu27 97.44(9) 2_666 2_666 ?
Cu6 Cu3 Cu 87.7(2) 2_666 2_666 ?
Cu27 Cu3 Cu4 96.36(13) 2_666 . ?
Cu27 Cu3 Cu 16.2(2) 2_666 2_666 ?
O55 Cu3 Cu1 133.8(2) . . ?
O55 Cu3 Cu4 77.7(2) . . ?
O55 Cu3 Cu6 129.2(2) . 2_666 ?
O55 Cu3 Cu27 128.3(2) . 2_666 ?
O55 Cu3 C26 133.6(3) . 2_666 ?
O55 Cu3 C20 110.3(3) . . ?
O55 Cu3 C48 102.6(3) . 2_666 ?
O55 Cu3 C2 113.8(3) . . ?
O55 Cu3 Cu 130.1(3) . 2_666 ?
C26 Cu3 Cu1 92.6(3) 2_666 . ?
C26 Cu3 Cu4 146.3(3) 2_666 . ?
C26 Cu3 Cu6 52.5(3) 2_666 2_666 ?
C26 Cu3 Cu27 56.3(3) 2_666 2_666 ?
C26 Cu3 C20 101.2(3) 2_666 . ?
C26 Cu3 C48 32.6(3) 2_666 2_666 ?
C26 Cu3 C2 96.5(4) 2_666 . ?
C26 Cu3 Cu 41.2(4) 2_666 2_666 ?
C20 Cu3 Cu1 48.4(2) . . ?
C20 Cu3 Cu4 48.0(2) . . ?
C20 Cu3 Cu6 117.2(2) . 2_666 ?
C20 Cu3 Cu27 48.5(3) . 2_666 ?
C20 Cu3 C2 94.1(3) . . ?
C20 Cu3 Cu 64.6(4) . 2_666 ?
C48 Cu3 Cu1 122.7(3) 2_666 . ?
C48 Cu3 Cu4 154.3(3) 2_666 . ?
C48 Cu3 Cu6 77.3(3) 2_666 2_666 ?
C48 Cu3 Cu27 62.9(3) 2_666 2_666 ?
C48 Cu3 C20 110.6(3) 2_666 . ?
C48 Cu3 C2 125.1(3) 2_666 . ?
C48 Cu3 Cu 47.7(4) 2_666 2_666 ?
C2 Cu3 Cu1 47.4(2) . . ?
C2 Cu3 Cu4 75.9(2) . . ?
C2 Cu3 Cu6 47.9(2) . 2_666 ?
C2 Cu3 Cu27 114.2(2) . 2_666 ?
C2 Cu3 Cu 116.0(3) . 2_666 ?
Cu1 Cu6 Cu5 55.86(5) . . ?
Cu1 Cu6 Cu3 76.70(6) . 2_666 ?
Cu1 Cu6 Cu27 72.19(7) . 2_666 ?
Cu3 Cu6 Cu5 100.09(7) 2_666 . ?
Cu3 Cu6 Cu27 99.36(10) 2_666 2_666 ?
Cu27 Cu6 Cu5 117.36(9) 2_666 . ?
O7 Cu6 Cu1 132.7(2) . . ?
O7 Cu6 Cu5 78.5(2) . . ?
O7 Cu6 Cu3 128.0(3) . 2_666 ?
O7 Cu6 Cu27 127.9(3) . 2_666 ?
O7 Cu6 C26 111.9(4) . . ?
O7 Cu6 C20 111.4(3) . . ?
O7 Cu6 C2 131.1(4) . 2_666 ?
O7 Cu6 C66 100.7(3) . 2_666 ?
C26 Cu6 Cu1 48.7(2) . . ?
C26 Cu6 Cu5 50.5(2) . . ?
C26 Cu6 Cu3 49.8(2) . 2_666 ?
C26 Cu6 Cu27 115.5(3) . 2_666 ?
C26 Cu6 C20 93.0(3) . . ?
C26 Cu6 C66 117.4(4) . 2_666 ?
C20 Cu6 Cu1 46.0(2) . . ?
C20 Cu6 Cu5 70.9(2) . . ?
C20 Cu6 Cu3 117.2(2) . 2_666 ?
C20 Cu6 Cu27 47.3(2) . 2_666 ?
C2 Cu6 Cu1 96.0(3) 2_666 . ?
C2 Cu6 Cu5 149.6(3) 2_666 . ?
C2 Cu6 Cu3 58.4(3) 2_666 2_666 ?
C2 Cu6 Cu27 54.0(3) 2_666 2_666 ?
C2 Cu6 C26 103.7(4) 2_666 . ?
C2 Cu6 C20 98.6(4) 2_666 . ?
C2 Cu6 C66 31.2(3) 2_666 2_666 ?
C66 Cu6 Cu1 126.6(3) 2_666 . ?
C66 Cu6 Cu5 164.4(3) 2_666 . ?
C66 Cu6 Cu3 67.9(3) 2_666 2_666 ?
C66 Cu6 Cu27 75.6(3) 2_666 2_666 ?
C66 Cu6 C20 122.8(4) 2_666 . ?
Cu1 Cu27 Cu3 75.43(8) . 2_666 ?
Cu1 Cu27 Cu6 72.31(8) . 2_666 ?
Cu6 Cu27 Cu3 99.23(12) 2_666 2_666 ?
O41 Cu27 Cu1 129.2(3) . . ?
O41 Cu27 Cu3 133.0(3) . 2_666 ?
O41 Cu27 Cu6 124.9(3) . 2_666 ?
O41 Cu27 C26 114.8(4) . . ?
O41 Cu27 C20 134.1(4) . 2_666 ?
O41 Cu27 C2 104.7(3) . . ?
O41 Cu27 C21 103.0(4) . 2_666 ?
C26 Cu27 Cu1 47.3(2) . . ?
C26 Cu27 Cu3 47.7(2) . 2_666 ?
C26 Cu27 Cu6 113.6(3) . 2_666 ?
C20 Cu27 Cu1 96.6(3) 2_666 . ?
C20 Cu27 Cu3 53.8(3) 2_666 2_666 ?
C20 Cu27 Cu6 59.5(3) 2_666 2_666 ?
C20 Cu27 C26 98.0(4) 2_666 . ?
C20 Cu27 C2 104.2(4) 2_666 . ?
C20 Cu27 C21 31.9(3) 2_666 2_666 ?
C2 Cu27 Cu1 47.8(2) . . ?
C2 Cu27 Cu3 118.0(3) . 2_666 ?
C2 Cu27 Cu6 47.6(3) . 2_666 ?
C2 Cu27 C26 93.5(3) . . ?
C21 Cu27 Cu1 126.3(3) 2_666 . ?
C21 Cu27 Cu3 77.7(3) 2_666 2_666 ?
C21 Cu27 Cu6 67.3(3) 2_666 2_666 ?
C21 Cu27 C26 125.3(4) 2_666 . ?
C21 Cu27 C2 114.0(4) 2_666 . ?
C54 O55 Cu3 129.2(7) . . ?
C8 O7 Cu6 129.1(7) . . ?
C30 O41 Cu27 130.7(8) . . ?
C30 O41 Cu 110.0(9) . . ?
C54 O53 Cu4 124.7(7) . . ?
C8 O9 Cu5 128.0(8) . . ?
C30 O29 Cu2 125.6(9) . . ?
O7 C8 C10 116.1(10) . . ?
O9 C8 O7 122.0(10) . . ?
O9 C8 C10 121.9(11) . . ?
Cu1 C26 Cu5 73.8(3) . . ?
Cu1 C26 Cu3 105.4(4) . 2_666 ?
Cu1 C26 Cu6 74.7(3) . . ?
Cu1 C26 Cu27 70.6(3) . . ?
Cu1 C26 Cu 72.3(4) . . ?
Cu5 C26 Cu27 123.5(4) . . ?
Cu3 C26 Cu5 156.8(5) 2_666 . ?
Cu3 C26 Cu6 77.7(3) 2_666 . ?
Cu3 C26 Cu27 76.0(3) 2_666 . ?
Cu6 C26 Cu5 79.8(3) . . ?
Cu6 C26 Cu27 128.4(5) . . ?
C48 C26 Cu1 156.5(9) . . ?
C48 C26 Cu5 110.3(8) . . ?
C48 C26 Cu3 79.9(7) . 2_666 ?
C48 C26 Cu6 128.5(8) . . ?
C48 C26 Cu27 89.1(7) . . ?
C48 C26 Cu 84.5(7) . . ?
Cu C26 Cu5 107.1(6) . . ?
Cu C26 Cu6 142.6(6) . . ?
C57 C56 C54 121.6(10) . . ?
C57 C56 C61 118.7(9) . . ?
C61 C56 C54 119.6(10) . . ?
O55 C54 O53 123.7(9) . . ?
O55 C54 C56 119.2(11) . . ?
O53 C54 C56 117.0(10) . . ?
Cu5 C42 Cu4 98.1(5) . . ?
Cu5 C42 Cu2 87.8(4) . . ?
C43 C42 Cu4 74.4(7) . . ?
C43 C42 Cu5 160.3(10) . . ?
C43 C42 Cu2 111.5(9) . . ?
Cu2 C42 Cu4 102.9(5) . . ?
Cu1 C20 Cu4 78.2(3) . . ?
Cu1 C20 Cu3 71.1(3) . . ?
Cu1 C20 Cu6 68.2(3) . . ?
Cu1 C20 Cu27 99.8(4) . 2_666 ?
Cu4 C20 Cu3 80.1(3) . . ?
Cu4 C20 Cu6 125.2(4) . . ?
Cu3 C20 Cu6 124.0(4) . . ?
Cu27 C20 Cu4 157.1(5) 2_666 . ?
Cu27 C20 Cu3 77.7(3) 2_666 . ?
Cu27 C20 Cu6 73.2(3) 2_666 . ?
C21 C20 Cu1 159.6(8) . . ?
C21 C20 Cu4 110.0(8) . . ?
C21 C20 Cu3 127.9(8) . . ?
C21 C20 Cu6 92.4(7) . . ?
C21 C20 Cu27 79.7(7) . 2_666 ?
C59 C58 C57 117.2(10) . . ?
C59 C58 C65 119.6(10) . . ?
C65 C58 C57 123.2(10) . . ?
C26 C48 Cu3 67.5(7) . 2_666 ?
C26 C48 C49 166.4(11) . . ?
C26 C48 Cu 62.2(6) . . ?
C49 C48 Cu3 122.4(7) . 2_666 ?
C49 C48 Cu 125.1(8) . . ?
C56 C57 C58 122.9(10) . . ?
C56 C57 H57 118.6 . . ?
C58 C57 H57 118.6 . . ?
C58 C59 C60 119.6(9) . . ?
C58 C59 C62 119.6(10) . . ?
C60 C59 C62 120.7(11) . . ?
C56 C61 H61 119.5 . . ?
C60 C61 C56 121.0(10) . . ?
C60 C61 H61 119.5 . . ?
O41 C30 O29 127.6(12) . . ?
O41 C30 C31 117.0(11) . . ?
O29 C30 C31 115.3(11) . . ?
C42 C43 Cu4 71.5(7) . . ?
C42 C43 C44 161.5(12) . . ?
C44 C43 Cu4 125.8(9) . . ?
C59 C60 H60 119.8 . . ?
C61 C60 C59 120.4(11) . . ?
C61 C60 H60 119.8 . . ?
C21 C22 C23 106.8(10) . . ?
C21 C22 C25 107.9(9) . . ?
C21 C22 C24 108.6(10) . . ?
C23 C22 C25 110.9(11) . . ?
C24 C22 C23 113.5(10) . . ?
C24 C22 C25 108.9(11) . . ?
C58 C65 H65 119.2 . . ?
C64 C65 C58 121.6(12) . . ?
C64 C65 H65 119.2 . . ?
Cu1 C2 Cu3 68.6(3) . . ?
Cu1 C2 Cu6 101.3(4) . 2_666 ?
Cu1 C2 Cu27 72.8(3) . . ?
Cu1 C2 Cu 65.3(3) . . ?
Cu6 C2 Cu3 73.8(3) 2_666 . ?
Cu6 C2 Cu27 78.4(3) 2_666 . ?
Cu6 C2 Cu 99.2(6) 2_666 . ?
Cu27 C2 Cu3 126.0(4) . . ?
C66 C2 Cu1 163.0(10) . . ?
C66 C2 Cu3 96.5(9) . . ?
C66 C2 Cu6 81.4(7) . 2_666 ?
C66 C2 Cu27 123.9(9) . . ?
C66 C2 Cu 131.2(9) . . ?
Cu C2 Cu3 130.8(5) . . ?
C2 C66 Cu6 67.4(7) . 2_666 ?
C2 C66 C67 167.2(12) . . ?
C67 C66 Cu6 124.9(8) . 2_666 ?
C59 C62 H62 121.0 . . ?
C63 C62 C59 117.9(11) . . ?
C63 C62 H62 121.0 . . ?
C66 C67 C68 111.3(11) . . ?
C66 C67 C70 109.3(10) . . ?
C66 C67 C69 107.4(10) . . ?
C68 C67 C70 109.5(10) . . ?
C68 C67 C69 109.4(11) . . ?
C69 C67 C70 109.8(12) . . ?
C20 C21 Cu27 68.4(6) . 2_666 ?
C20 C21 C22 162.7(11) . . ?
C22 C21 Cu27 128.2(8) . 2_666 ?
C31 C40 H40 120.0 . . ?
C31 C40 C35 120.0 . . ?
C35 C40 H40 120.0 . . ?
C40 C31 C30 119.3(7) . . ?
C32 C31 C30 120.7(7) . . ?
C32 C31 C40 120.0 . . ?
C31 C32 H32 120.0 . . ?
C33 C32 C31 120.0 . . ?
C33 C32 H32 120.0 . . ?
C32 C33 H33 120.0 . . ?
C34 C33 C32 120.0 . . ?
C34 C33 H33 120.0 . . ?
C33 C34 C35 120.0 . . ?
C33 C34 C39 120.0 . . ?
C35 C34 C39 120.0 . . ?
C34 C35 C40 120.0 . . ?
C36 C35 C40 120.0 . . ?
C36 C35 C34 120.0 . . ?
C35 C36 H36 120.0 . . ?
C37 C36 C35 120.0 . . ?
C37 C36 H36 120.0 . . ?
C36 C37 H37 120.0 . . ?
C36 C37 C38 120.0 . . ?
C38 C37 H37 120.0 . . ?
C37 C38 H38 120.0 . . ?
C39 C38 C37 120.0 . . ?
C39 C38 H38 120.0 . . ?
C34 C39 H39 120.0 . . ?
C38 C39 C34 120.0 . . ?
C38 C39 H39 120.0 . . ?
C43 C44 C46 105.0(11) . . ?
C45 C44 C43 106.8(11) . . ?
C45 C44 C47 113.4(12) . . ?
C45 C44 C46 111.1(12) . . ?
C47 C44 C43 110.0(10) . . ?
C47 C44 C46 110.2(13) . . ?
C48 C49 C50 109.8(9) . . ?
C48 C49 C52 106.1(10) . . ?
C48 C49 C51 107.0(9) . . ?
C50 C49 C52 112.5(10) . . ?
C50 C49 C51 110.0(11) . . ?
C51 C49 C52 111.1(10) . . ?
C49 C50 H50A 109.5 . . ?
C49 C50 H50B 109.5 . . ?
C49 C50 H50C 109.5 . . ?
H50A C50 H50B 109.5 . . ?
H50A C50 H50C 109.5 . . ?
H50B C50 H50C 109.5 . . ?
C67 C68 H68A 109.5 . . ?
C67 C68 H68B 109.5 . . ?
C67 C68 H68C 109.5 . . ?
H68A C68 H68B 109.5 . . ?
H68A C68 H68C 109.5 . . ?
H68B C68 H68C 109.5 . . ?
C49 C52 H52A 109.5 . . ?
C49 C52 H52B 109.5 . . ?
C49 C52 H52C 109.5 . . ?
H52A C52 H52B 109.5 . . ?
H52A C52 H52C 109.5 . . ?
H52B C52 H52C 109.5 . . ?
C49 C51 H51A 109.5 . . ?
C49 C51 H51B 109.5 . . ?
C49 C51 H51C 109.5 . . ?
H51A C51 H51B 109.5 . . ?
H51A C51 H51C 109.5 . . ?
H51B C51 H51C 109.5 . . ?
C22 C23 H23A 109.5 . . ?
C22 C23 H23B 109.5 . . ?
C22 C23 H23C 109.5 . . ?
H23A C23 H23B 109.5 . . ?
H23A C23 H23C 109.5 . . ?
H23B C23 H23C 109.5 . . ?
C22 C25 H25A 109.5 . . ?
C22 C25 H25B 109.5 . . ?
C22 C25 H25C 109.5 . . ?
H25A C25 H25B 109.5 . . ?
H25A C25 H25C 109.5 . . ?
H25B C25 H25C 109.5 . . ?
C62 C63 H63 118.7 . . ?
C62 C63 C64 122.6(12) . . ?
C64 C63 H63 118.7 . . ?
C65 C64 C63 118.6(13) . . ?
C65 C64 H64 120.7 . . ?
C63 C64 H64 120.7 . . ?
C44 C45 H45A 109.5 . . ?
C44 C45 H45B 109.5 . . ?
C44 C45 H45C 109.5 . . ?
H45A C45 H45B 109.5 . . ?
H45A C45 H45C 109.5 . . ?
H45B C45 H45C 109.5 . . ?
C22 C24 H24A 109.5 . . ?
C22 C24 H24B 109.5 . . ?
C22 C24 H24C 109.5 . . ?
H24A C24 H24B 109.5 . . ?
H24A C24 H24C 109.5 . . ?
H24B C24 H24C 109.5 . . ?
C44 C47 H47A 109.5 . . ?
C44 C47 H47B 109.5 . . ?
C44 C47 H47C 109.5 . . ?
H47A C47 H47B 109.5 . . ?
H47A C47 H47C 109.5 . . ?
H47B C47 H47C 109.5 . . ?
C67 C70 H70A 109.5 . . ?
C67 C70 H70B 109.5 . . ?
C67 C70 H70C 109.5 . . ?
H70A C70 H70B 109.5 . . ?
H70A C70 H70C 109.5 . . ?
H70B C70 H70C 109.5 . . ?
C67 C69 H69A 109.5 . . ?
C67 C69 H69B 109.5 . . ?
C67 C69 H69C 109.5 . . ?
H69A C69 H69B 109.5 . . ?
H69A C69 H69C 109.5 . . ?
H69B C69 H69C 109.5 . . ?
C44 C46 H46A 109.5 . . ?
C44 C46 H46B 109.5 . . ?
C44 C46 H46C 109.5 . . ?
H46A C46 H46B 109.5 . . ?
H46A C46 H46C 109.5 . . ?
H46B C46 H46C 109.5 . . ?
C11 C12 H12 120.0 . . ?
C11 C12 C13 120.0 . . ?
C13 C12 H12 120.0 . . ?
C12 C11 H11 120.0 . . ?
C12 C11 C10 120.0 . . ?
C10 C11 H11 120.0 . . ?
C11 C10 C8 116.7(6) . . ?
C15 C10 C8 123.2(7) . . ?
C15 C10 C11 120.0 . . ?
C10 C15 H15 120.0 . . ?
C10 C15 C14 120.0 . . ?
C14 C15 H15 120.0 . . ?
C15 C14 C16 120.0 . . ?
C13 C14 C15 120.0 . . ?
C13 C14 C16 120.0 . . ?
C14 C13 C12 120.0 . . ?
C19 C13 C12 120.0 . . ?
C19 C13 C14 120.0 . . ?
C13 C19 H19 120.0 . . ?
C13 C19 C18 120.0 . . ?
C18 C19 H19 120.0 . . ?
C19 C18 H18 120.0 . . ?
C19 C18 C17 120.0 . . ?
C17 C18 H18 120.0 . . ?
C18 C17 H17 120.0 . . ?
C16 C17 C18 120.0 . . ?
C16 C17 H17 120.0 . . ?
C14 C16 H16 120.0 . . ?
C17 C16 C14 120.0 . . ?
C17 C16 H16 120.0 . . ?
Cu1 Cu Cu3 73.8(2) . 2_666 ?
Cu1 Cu Cu2 69.2(3) . . ?
O41 Cu Cu1 156.2(4) . . ?
O41 Cu Cu3 127.2(6) . 2_666 ?
O41 Cu C26 148.2(6) . . ?
O41 Cu C48 115.2(5) . . ?
O41 Cu C2 107.8(4) . . ?
O41 Cu Cu2 96.5(6) . . ?
C26 Cu Cu1 53.6(3) . . ?
C26 Cu Cu3 44.5(4) . 2_666 ?
C26 Cu C48 33.3(4) . . ?
C26 Cu C2 103.3(4) . . ?
C26 Cu Cu2 89.3(6) . . ?
C48 Cu Cu1 86.8(4) . . ?
C48 Cu Cu3 48.1(3) . 2_666 ?
C48 Cu C2 136.6(5) . . ?
C48 Cu Cu2 100.9(7) . . ?
C2 Cu Cu1 49.8(3) . . ?
C2 Cu Cu3 108.2(5) . 2_666 ?
C2 Cu Cu2 67.6(4) . . ?
Cu2 Cu Cu3 132.8(4) . 2_666 ?
Cu5 Cu2 Cu1 57.08(5) . . ?
O29 Cu2 Cu1 132.5(3) . . ?
O29 Cu2 Cu5 141.0(3) . . ?
O29 Cu2 C42 147.8(4) . . ?
O29 Cu2 Cu 80.0(3) . . ?
C42 Cu2 Cu1 79.4(3) . . ?
C42 Cu2 Cu5 45.7(3) . . ?
C42 Cu2 Cu 127.8(4) . . ?
Cu Cu2 Cu1 55.0(2) . . ?
Cu Cu2 Cu5 85.46(18) . . ?

loop_
_geom_bond_atom_site_label_1
_geom_bond_atom_site_label_2
_geom_bond_distance
_geom_bond_site_symmetry_2
_geom_bond_publ_flag
Cu1 Cu1 2.844(3) 2_666 ?
Cu1 Cu4 2.6372(17) . ?
Cu1 Cu5 2.5567(19) . ?
Cu1 Cu3 2.5133(19) . ?
Cu1 Cu6 2.5649(18) . ?
Cu1 Cu27 2.566(3) . ?
Cu1 C26 1.999(9) . ?
Cu1 C20 1.987(9) . ?
Cu1 C2 1.988(10) . ?
Cu1 Cu 2.365(7) . ?
Cu1 Cu2 2.700(2) . ?
Cu4 Cu5 2.9929(18) . ?
Cu4 Cu3 2.899(2) . ?
Cu4 O53 1.944(7) . ?
Cu4 C42 2.064(10) . ?
Cu4 C20 2.187(9) . ?
Cu4 C43 2.097(11) . ?
Cu5 Cu6 2.864(2) . ?
Cu5 O9 1.907(7) . ?
Cu5 C26 2.245(9) . ?
Cu5 C42 1.897(11) . ?
Cu5 Cu2 2.650(2) . ?
Cu3 Cu6 2.733(2) 2_666 ?
Cu3 Cu27 2.803(3) 2_666 ?
Cu3 O55 1.951(6) . ?
Cu3 C26 2.136(9) 2_666 ?
Cu3 C20 2.314(9) . ?
Cu3 C48 2.276(10) 2_666 ?
Cu3 C2 2.424(11) . ?
Cu3 Cu 3.040(11) 2_666 ?
Cu6 Cu27 2.800(5) 2_666 ?
Cu6 O7 1.940(7) . ?
Cu6 C26 2.219(10) . ?
Cu6 C20 2.519(9) . ?
Cu6 C2 2.112(9) 2_666 ?
Cu6 C66 2.263(11) 2_666 ?
Cu27 O41 1.996(8) . ?
Cu27 C26 2.403(11) . ?
Cu27 C20 2.149(11) 2_666 ?
Cu27 C2 2.311(11) . ?
Cu27 C21 2.274(12) 2_666 ?
O55 C54 1.237(11) . ?
O7 C8 1.295(12) . ?
O41 C30 1.266(13) . ?
O41 Cu 1.852(9) . ?
O53 C54 1.278(12) . ?
O9 C8 1.228(12) . ?
O29 C30 1.267(13) . ?
O29 Cu2 1.887(8) . ?
C8 C10 1.482(11) . ?
C26 C48 1.246(12) . ?
C26 Cu 2.009(12) . ?
C56 C54 1.491(12) . ?
C56 C57 1.337(12) . ?
C56 C61 1.395(13) . ?
C42 C43 1.222(12) . ?
C42 Cu2 1.924(10) . ?
C20 C21 1.220(12) . ?
C58 C57 1.433(12) . ?
C58 C59 1.374(13) . ?
C58 C65 1.384(13) . ?
C48 C49 1.506(14) . ?
C48 Cu 2.260(12) . ?
C57 H57 0.9300 . ?
C59 C60 1.424(13) . ?
C59 C62 1.426(13) . ?
C61 H61 0.9300 . ?
C61 C60 1.350(12) . ?
C30 C31 1.532(12) . ?
C43 C44 1.521(15) . ?
C60 H60 0.9300 . ?
C22 C21 1.510(13) . ?
C22 C23 1.543(16) . ?
C22 C25 1.552(15) . ?
C22 C24 1.512(15) . ?
C65 H65 0.9300 . ?
C65 C64 1.364(14) . ?
C2 C66 1.186(12) . ?
C2 Cu 2.360(13) . ?
C66 C67 1.481(14) . ?
C62 H62 0.9300 . ?
C62 C63 1.367(14) . ?
C67 C68 1.495(16) . ?
C67 C70 1.539(15) . ?
C67 C69 1.517(15) . ?
C40 H40 0.9300 . ?
C40 C31 1.3900 . ?
C40 C35 1.3900 . ?
C31 C32 1.3900 . ?
C32 H32 0.9300 . ?
C32 C33 1.3900 . ?
C33 H33 0.9300 . ?
C33 C34 1.3900 . ?
C34 C35 1.3900 . ?
C34 C39 1.3900 . ?
C35 C36 1.3900 . ?
C36 H36 0.9300 . ?
C36 C37 1.3900 . ?
C37 H37 0.9300 . ?
C37 C38 1.3900 . ?
C38 H38 0.9300 . ?
C38 C39 1.3900 . ?
C39 H39 0.9300 . ?
C44 C45 1.490(17) . ?
C44 C47 1.521(15) . ?
C44 C46 1.552(17) . ?
C49 C50 1.524(14) . ?
C49 C52 1.535(15) . ?
C49 C51 1.534(15) . ?
C50 H50A 0.9600 . ?
C50 H50B 0.9600 . ?
C50 H50C 0.9600 . ?
C68 H68A 0.9600 . ?
C68 H68B 0.9600 . ?
C68 H68C 0.9600 . ?
C52 H52A 0.9600 . ?
C52 H52B 0.9600 . ?
C52 H52C 0.9600 . ?
C51 H51A 0.9600 . ?
C51 H51B 0.9600 . ?
C51 H51C 0.9600 . ?
C23 H23A 0.9600 . ?
C23 H23B 0.9600 . ?
C23 H23C 0.9600 . ?
C25 H25A 0.9600 . ?
C25 H25B 0.9600 . ?
C25 H25C 0.9600 . ?
C63 H63 0.9300 . ?
C63 C64 1.371(16) . ?
C64 H64 0.9300 . ?
C45 H45A 0.9600 . ?
C45 H45B 0.9600 . ?
C45 H45C 0.9600 . ?
C24 H24A 0.9600 . ?
C24 H24B 0.9600 . ?
C24 H24C 0.9600 . ?
C47 H47A 0.9600 . ?
C47 H47B 0.9600 . ?
C47 H47C 0.9600 . ?
C70 H70A 0.9600 . ?
C70 H70B 0.9600 . ?
C70 H70C 0.9600 . ?
C69 H69A 0.9600 . ?
C69 H69B 0.9600 . ?
C69 H69C 0.9600 . ?
C46 H46A 0.9600 . ?
C46 H46B 0.9600 . ?
C46 H46C 0.9600 . ?
C12 H12 0.9300 . ?
C12 C11 1.3900 . ?
C12 C13 1.3900 . ?
C11 H11 0.9300 . ?
C11 C10 1.3900 . ?
C10 C15 1.3900 . ?
C15 H15 0.9300 . ?
C15 C14 1.3900 . ?
C14 C13 1.3900 . ?
C14 C16 1.3900 . ?
C13 C19 1.3900 . ?
C19 H19 0.9300 . ?
C19 C18 1.3900 . ?
C18 H18 0.9300 . ?
C18 C17 1.3900 . ?
C17 H17 0.9300 . ?
C17 C16 1.3900 . ?
C16 H16 0.9300 . ?
Cu Cu2 2.388(16) . ?

loop_
_geom_torsion_atom_site_label_1
_geom_torsion_atom_site_label_2
_geom_torsion_atom_site_label_3
_geom_torsion_atom_site_label_4
_geom_torsion
_geom_torsion_site_symmetry_1
_geom_torsion_site_symmetry_2
_geom_torsion_site_symmetry_3
_geom_torsion_site_symmetry_4
_geom_torsion_publ_flag
Cu1 Cu5 C42 Cu4 45.2(3) . . . . ?
Cu1 Cu5 C42 C43 111(3) . . . . ?
Cu1 Cu5 C42 Cu2 -57.5(3) . . . . ?
Cu1 C26 C48 Cu3 -105(2) . . . 2_666 ?
Cu1 C26 C48 C49 116(4) . . . . ?
Cu1 C26 C48 Cu -10(2) . . . . ?
Cu1 C20 C21 Cu27 -91(2) . . . 2_666 ?
Cu1 C20 C21 C22 104(4) . . . . ?
Cu1 C2 C66 Cu6 -101(3) . . . 2_666 ?
Cu1 C2 C66 C67 95(6) . . . . ?
Cu4 Cu5 C42 C43 66(3) . . . . ?
Cu4 Cu5 C42 Cu2 -102.7(5) . . . . ?
Cu4 O53 C54 O55 10.0(16) . . . . ?
Cu4 O53 C54 C56 -168.2(7) . . . . ?
Cu4 C42 C43 C44 161(4) . . . . ?
Cu4 C20 C21 Cu27 158.5(6) . . . 2_666 ?
Cu4 C20 C21 C22 -6(4) . . . . ?
Cu4 C43 C44 C45 63.1(13) . . . . ?
Cu4 C43 C44 C47 -60.3(15) . . . . ?
Cu4 C43 C44 C46 -178.8(9) . . . . ?
Cu5 O9 C8 O7 10.8(17) . . . . ?
Cu5 O9 C8 C10 -170.8(6) . . . . ?
Cu5 C26 C48 Cu3 158.4(6) . . . 2_666 ?
Cu5 C26 C48 C49 19(5) . . . . ?
Cu5 C26 C48 Cu -106.2(8) . . . . ?
Cu5 C42 C43 Cu4 -70(3) . . . . ?
Cu5 C42 C43 C44 91(5) . . . . ?
Cu3 O55 C54 O53 11.7(17) . . . . ?
Cu3 O55 C54 C56 -170.2(7) . . . . ?
Cu3 C26 C48 C49 -139(5) 2_666 . . . ?
Cu3 C26 C48 Cu 95.4(6) 2_666 . . . ?
Cu3 C20 C21 Cu27 65.5(7) . . . 2_666 ?
Cu3 C20 C21 C22 -99(4) . . . . ?
Cu3 C48 C49 C50 56.4(12) 2_666 . . . ?
Cu3 C48 C49 C52 -65.4(11) 2_666 . . . ?
Cu3 C48 C49 C51 175.9(8) 2_666 . . . ?
Cu3 C2 C66 Cu6 -72.4(3) . . . 2_666 ?
Cu3 C2 C66 C67 123(5) . . . . ?
Cu6 Cu5 C42 Cu4 15.6(6) . . . . ?
Cu6 Cu5 C42 C43 81(3) . . . . ?
Cu6 Cu5 C42 Cu2 -87.1(4) . . . . ?
Cu6 O7 C8 O9 -2.6(17) . . . . ?
Cu6 O7 C8 C10 178.9(6) . . . . ?
Cu6 C26 C48 Cu3 65.3(8) . . . 2_666 ?
Cu6 C26 C48 C49 -74(5) . . . . ?
Cu6 C26 C48 Cu 160.7(11) . . . . ?
Cu6 C20 C21 Cu27 -72.5(3) . . . 2_666 ?
Cu6 C20 C21 C22 123(4) . . . . ?
Cu6 C2 C66 C67 -164(5) 2_666 . . . ?
Cu6 C66 C67 C68 53.8(13) 2_666 . . . ?
Cu6 C66 C67 C70 -67.3(14) 2_666 . . . ?
Cu6 C66 C67 C69 173.6(9) 2_666 . . . ?
Cu27 O41 C30 O29 10.6(19) . . . . ?
Cu27 O41 C30 C31 -166.2(6) . . . . ?
Cu27 C26 C48 Cu3 -76.0(3) . . . 2_666 ?
Cu27 C26 C48 C49 145(5) . . . . ?
Cu27 C20 C21 C22 -165(4) 2_666 . . . ?
Cu27 C2 C66 Cu6 69.7(7) . . . 2_666 ?
Cu27 C2 C66 C67 -95(5) . . . . ?
O7 C8 C10 C11 -168.3(7) . . . . ?
O7 C8 C10 C15 7.9(12) . . . . ?
O41 C30 C31 C40 -4.2(12) . . . . ?
O41 C30 C31 C32 178.2(7) . . . . ?
O9 Cu5 C42 Cu4 -102.9(5) . . . . ?
O9 Cu5 C42 C43 -37(3) . . . . ?
O9 Cu5 C42 Cu2 154.4(4) . . . . ?
O9 C8 C10 C11 13.2(13) . . . . ?
O9 C8 C10 C15 -170.6(8) . . . . ?
O29 C30 C31 C40 178.7(7) . . . . ?
O29 C30 C31 C32 1.1(12) . . . . ?
C8 C10 C15 C14 -176.1(7) . . . . ?
C26 Cu5 C42 Cu4 77.7(5) . . . . ?
C26 Cu5 C42 C43 143(3) . . . . ?
C26 Cu5 C42 Cu2 -25.0(6) . . . . ?
C26 C48 C49 C50 -170(4) . . . . ?
C26 C48 C49 C52 69(5) . . . . ?
C26 C48 C49 C51 -50(5) . . . . ?
C56 C61 C60 C59 1.8(18) . . . . ?
C54 C56 C57 C58 179.4(10) . . . . ?
C54 C56 C61 C60 178.4(10) . . . . ?
C42 C43 C44 C45 -94(4) . . . . ?
C42 C43 C44 C47 142(4) . . . . ?
C42 C43 C44 C46 24(4) . . . . ?
C58 C59 C60 C61 -3.7(18) . . . . ?
C58 C59 C62 C63 0.3(19) . . . . ?
C58 C65 C64 C63 1(2) . . . . ?
C57 C56 C54 O55 -175.0(11) . . . . ?
C57 C56 C54 O53 3.3(16) . . . . ?
C57 C56 C61 C60 2.2(18) . . . . ?
C57 C58 C59 C60 1.6(17) . . . . ?
C57 C58 C59 C62 -180.0(10) . . . . ?
C57 C58 C65 C64 179.4(13) . . . . ?
C59 C58 C57 C56 2.5(17) . . . . ?
C59 C58 C65 C64 1(2) . . . . ?
C59 C62 C63 C64 2(2) . . . . ?
C61 C56 C54 O55 8.9(16) . . . . ?
C61 C56 C54 O53 -172.9(10) . . . . ?
C61 C56 C57 C58 -4.4(17) . . . . ?
C30 O41 Cu Cu1 57(3) . . . . ?
C30 O41 Cu Cu3 -154.8(9) . . . 2_666 ?
C30 O41 Cu C26 -93(2) . . . . ?
C30 O41 Cu C48 -99.5(10) . . . . ?
C30 O41 Cu C2 74.3(11) . . . . ?
C30 O41 Cu Cu2 5.8(9) . . . . ?
C30 O29 Cu2 Cu1 -16.2(11) . . . . ?
C30 O29 Cu2 Cu5 71.6(11) . . . . ?
C30 O29 Cu2 C42 154.5(9) . . . . ?
C30 O29 Cu2 Cu 1.7(10) . . . . ?
C30 C31 C32 C33 177.6(6) . . . . ?
C60 C59 C62 C63 178.7(12) . . . . ?
C65 C58 C57 C56 -175.5(12) . . . . ?
C65 C58 C59 C60 179.6(11) . . . . ?
C65 C58 C59 C62 -1.9(18) . . . . ?
C2 C66 C67 C68 -144(5) . . . . ?
C2 C66 C67 C70 95(5) . . . . ?
C2 C66 C67 C69 -24(6) . . . . ?
C62 C59 C60 C61 177.8(11) . . . . ?
C62 C63 C64 C65 -3(2) . . . . ?
C40 C31 C32 C33 0.0 . . . . ?
C40 C35 C36 C37 180.0 . . . . ?
C31 C40 C35 C34 0.0 . . . . ?
C31 C40 C35 C36 180.0 . . . . ?
C31 C32 C33 C34 0.0 . . . . ?
C32 C33 C34 C35 0.0 . . . . ?
C32 C33 C34 C39 180.0 . . . . ?
C33 C34 C35 C40 0.0 . . . . ?
C33 C34 C35 C36 180.0 . . . . ?
C33 C34 C39 C38 180.0 . . . . ?
C34 C35 C36 C37 0.0 . . . . ?
C35 C40 C31 C30 -177.6(6) . . . . ?
C35 C40 C31 C32 0.0 . . . . ?
C35 C34 C39 C38 0.0 . . . . ?
C35 C36 C37 C38 0.0 . . . . ?
C36 C37 C38 C39 0.0 . . . . ?
C37 C38 C39 C34 0.0 . . . . ?
C39 C34 C35 C40 180.0 . . . . ?
C39 C34 C35 C36 0.0 . . . . ?
C23 C22 C21 Cu27 168.5(8) . . . 2_666 ?
C23 C22 C21 C20 -29(4) . . . . ?
C25 C22 C21 Cu27 49.3(14) . . . 2_666 ?
C25 C22 C21 C20 -149(3) . . . . ?
C24 C22 C21 Cu27 -68.7(13) . . . 2_666 ?
C24 C22 C21 C20 93(4) . . . . ?
C12 C11 C10 C8 176.4(7) . . . . ?
C12 C11 C10 C15 0.0 . . . . ?
C12 C13 C19 C18 180.0 . . . . ?
C11 C12 C13 C14 0.0 . . . . ?
C11 C12 C13 C19 180.0 . . . . ?
C11 C10 C15 C14 0.0 . . . . ?
C10 C15 C14 C13 0.0 . . . . ?
C10 C15 C14 C16 180.0 . . . . ?
C15 C14 C13 C12 0.0 . . . . ?
C15 C14 C13 C19 180.0 . . . . ?
C15 C14 C16 C17 180.0 . . . . ?
C14 C13 C19 C18 0.0 . . . . ?
C13 C12 C11 C10 0.0 . . . . ?
C13 C14 C16 C17 0.0 . . . . ?
C13 C19 C18 C17 0.0 . . . . ?
C19 C18 C17 C16 0.0 . . . . ?
C18 C17 C16 C14 0.0 . . . . ?
C16 C14 C13 C12 180.0 . . . . ?
C16 C14 C13 C19 0.0 . . . . ?
Cu O41 C30 O29 -6.4(16) . . . . ?
Cu O41 C30 C31 176.8(7) . . . . ?
Cu C26 C48 Cu3 -95.4(6) . . . 2_666 ?
Cu C26 C48 C49 126(5) . . . . ?
Cu C48 C49 C50 -51.0(13) . . . . ?
Cu C48 C49 C52 -172.8(9) . . . . ?
Cu C48 C49 C51 68.5(13) . . . . ?
Cu C2 C66 Cu6 94.8(11) . . . 2_666 ?
Cu C2 C66 C67 -70(6) . . . . ?
Cu2 Cu5 C42 Cu4 102.7(5) . . . . ?
Cu2 Cu5 C42 C43 168(3) . . . . ?
Cu2 O29 C30 O41 2.8(18) . . . . ?
Cu2 O29 C30 C31 179.6(6) . . . . ?
Cu2 C42 C43 Cu4 98.0(6) . . . . ?
Cu2 C42 C43 C44 -101(4) . . . . ?
